data_2005953
loop_
_publ_author_name
'Mander, L. N.'
'Sherburn, M. S.'
'Willis, A. C.'

_publ_contact_author
;
      Dr Anthony C. Willis
      Research School of Chemistry
      Institute of Advanced Studies
      Australian National University
      Canberra, A.C.T.
      Australia    0200
;
_publ_section_title
;
 The Unusual Structure of a C-Arylated Gibberellin Bis-\g-lactone
 Formed from a Free Radical-Initiated Cyclization
;
_journal_issue 2
_journal_name_full 'Acta Crystallographica Section C'
_journal_page_first 223
_journal_page_last 225
_journal_paper_doi 10.1107/S010827019601147X
_journal_volume 53
_journal_year 1997
_chemical_formula_moiety 'C29 H30 O8, C2 H3 N'
_chemical_formula_sum 'C31 H33 N O8'
_chemical_formula_weight 547.61
_chemical_name_systematic
;
ent-13-acetoxy-2\b,3\a-dihydroxy-1\a-carboxy-10\a-phenyl-20-norgibberell-16-
ene-7,19-dioic acid 19,2-lactone 1',3-lactone 7-(methyl ester) acetonitrile
solvate
;
_space_group_IT_number 4
_symmetry_cell_setting monoclinic
_symmetry_space_group_name_Hall 'P 2yb'
_symmetry_space_group_name_H-M 'P 1 21 1'
_audit_creation_method from_xtal_archive_file_using_CIFIO
_cell_angle_alpha 90.00000
_cell_angle_beta 92.21(1)
_cell_angle_gamma 90.00000
_cell_formula_units_Z 2
_cell_length_a 8.350(2)
_cell_length_b 12.570(2)
_cell_length_c 12.945(1)
_cell_measurement_reflns_used 25
_cell_measurement_temperature 293
_cell_measurement_theta_max 25
_cell_measurement_theta_min 20
_cell_volume 1357.7(4)
_computing_cell_refinement
;
MSC/AFC Diffractometer Control Software
;
_computing_data_collection
;MSC/AFC Diffractometer Control Software (Molecular Structure Corporation,
 1992)
;
_computing_data_reduction
;
Xtal DIFDAT ABSORB SORTRF ADDREF  (Hall & Stewart, 1990)
;
_computing_molecular_graphics xtal
_computing_publication_material xtal_BONDLA_CIFIO
_computing_structure_refinement
;
Xtal CRYLSQ  (Hall, King & Stewart, 1995)
;
_computing_structure_solution
;
 shelxs86  (Sheldrick, 1985)
;
_diffrn_ambient_temperature 293
_diffrn_measurement_device 'Rigaku AFC6R'
_diffrn_measurement_method \q/2\q
_diffrn_radiation_monochromator 'equatorial graphite'
_diffrn_radiation_source 'Rigaku RU200B rotating Cu anode'
_diffrn_radiation_type 'Copper K\a'
_diffrn_radiation_wavelength 1.5418
_diffrn_reflns_av_R_equivalents .02
_diffrn_reflns_av_sigmaI/netI .008
_diffrn_reflns_limit_h_max 9
_diffrn_reflns_limit_h_min 0
_diffrn_reflns_limit_k_max 13
_diffrn_reflns_limit_k_min 0
_diffrn_reflns_limit_l_max 13
_diffrn_reflns_limit_l_min -13
_diffrn_reflns_number 2343
_diffrn_reflns_reduction_process equatorial_monochr_Lp
_diffrn_reflns_theta_max 60.59
_diffrn_reflns_theta_min 3.42
_diffrn_standards_decay_% 20
_diffrn_standards_interval_count 150
_diffrn_standards_number 3
_exptl_absorpt_coefficient_mu 0.81
_exptl_absorpt_correction_T_max 0.904
_exptl_absorpt_correction_T_min 0.823
_exptl_absorpt_correction_type analytical
_exptl_crystal_colour colourless
_exptl_crystal_density_diffrn 1.339
_exptl_crystal_density_meas ?
_exptl_crystal_description block
_exptl_crystal_F_000 580
_exptl_crystal_size_max 0.35
_exptl_crystal_size_mid 0.23
_exptl_crystal_size_min 0.14
_refine_diff_density_max .309
_refine_diff_density_min -.173
_refine_ls_abs_structure_details none
_refine_ls_extinction_coef '8.1(13) \\times 10^4^ '
_refine_ls_extinction_method
;
equation 22 Larson (1970)
;
_refine_ls_goodness_of_fit_all 2.017
_refine_ls_goodness_of_fit_obs 2.017
_refine_ls_hydrogen_treatment noref
_refine_ls_matrix_type full
_refine_ls_number_constraints 0
_refine_ls_number_parameters 361
_refine_ls_number_reflns 1741
_refine_ls_number_restraints 0
_refine_ls_R_factor_all .053
_refine_ls_R_factor_obs .053
_refine_ls_shift/esd_max .018
_refine_ls_shift/esd_mean .004
_refine_ls_structure_factor_coef F
_refine_ls_weighting_details 'w = 1/[\s^2^(F) + 0.0009F^2^]'
_refine_ls_weighting_scheme calc
_refine_ls_wR_factor_all .073
_refine_ls_wR_factor_obs .073
_reflns_number_observed 1741
_reflns_number_total 1741
_reflns_observed_criterion all
_cod_data_source_file ta1104.cif
_cod_data_source_block MS1
_cod_depositor_comments
;
The following automatic conversions were performed:

'_exptl_crystal_density_meas' value 'not measured' was changed to '?'
- the value is perceived as not measured.

Automatic conversion script
Id: cif_fix_values 3008 2015-01-20 13:52:24Z robertas 

The following automatic conversions were performed:

'_refine_ls_weighting_scheme' value 'w = 1/[\s^2^(F) + 0.0009F^2^]'
was changed to 'calc'. New tag '_refine_ls_weighting_details' was
created. The value of the new tag was set to 'w = 1/[\s^2^(F) +
0.0009F^2^]'.

Automatic conversion script
Id: cif_fix_values 3143 2015-03-26 13:38:13Z robertas 
;
_cod_original_sg_symbol_Hall P_2y1
_cod_original_sg_symbol_H-M 'P 21'
_cod_database_code 2005953

loop_
_symmetry_equiv_pos_as_xyz
+x,+y,+z
-x,1/2+y,-z

loop_
_atom_site_aniso_label
_atom_site_aniso_U_11
_atom_site_aniso_U_12
_atom_site_aniso_U_13
_atom_site_aniso_U_22
_atom_site_aniso_U_23
_atom_site_aniso_U_33
C1 .043(3) .001(2) -.003(2) .074(4) .008(3) .042(3)
C2 .037(2) -.004(2) -.0005(19) .084(4) -.001(3) .045(3)
C3 .036(2) .003(2) .0027(19) .089(4) .007(3) .047(3)
C4 .040(3) .011(2) .003(2) .075(4) -.006(3) .048(3)
C5 .036(2) -.004(2) -.0066(18) .074(4) -.003(3) .045(3)
C6 .039(2) .003(2) -.006(2) .074(4) -.002(3) .043(3)
C7 .041(3) .002(2) -.002(2) .075(5) -.005(3) .050(4)
C8 .041(2) -.004(2) -.007(2) .063(3) -.001(3) .044(3)
C9 .043(3) .000(2) .0005(19) .062(4) -.006(2) .040(3)
C10 .036(2) .003(2) -.0039(18) .067(4) -.005(3) .040(3)
C11 .057(3) -.019(3) .002(2) .084(4) -.010(3) .043(3)
C12 .057(3) -.002(3) -.005(2) .073(4) -.010(3) .041(3)
C13 .058(3) .000(2) .004(2) .066(4) -.003(3) .037(3)
C14 .054(3) .001(3) -.005(2) .071(4) .003(3) .043(3)
C15 .038(2) -.006(2) -.003(2) .082(4) -.002(3) .060(4)
C16 .048(3) .000(2) .006(2) .066(4) -.003(3) .047(3)
C17 .065(4) .016(4) .002(3) .114(6) -.010(5) .081(5)
C18 .055(3) .006(3) .004(3) .083(5) -.020(4) .071(4)
C19 .034(2) .005(2) .000(2) .070(4) .002(3) .050(3)
C20 .040(3) -.000(3) .005(2) .095(5) .012(4) .050(4)
O21 .050(2) .002(2) .0042(15) .113(4) -.001(2) .044(2)
O22 .073(3) .016(3) .004(2) .135(5) .033(3) .060(3)
O23 .0395(17) -.0002(17) -.0063(13) .078(3) .003(2) .049(2)
O24 .055(2) .001(2) -.0124(18) .096(3) .010(3) .071(3)
O25 .075(3) -.020(2) -.023(2) .070(3) .011(2) .073(3)
C26 .085(5) -.033(4) -.040(4) .075(5) .012(4) .113(6)
O27 .056(2) -.008(2) -.034(2) .080(3) .003(3) .098(3)
C28 .038(2) .003(2) .0005(19) .077(4) .009(3) .042(3)
C29 .063(3) .005(3) .004(3) .074(4) .016(3) .064(4)
C30 .067(4) .023(4) -.002(3) .104(6) .015(4) .068(4)
C31 .053(3) .018(4) .008(3) .121(7) .029(4) .063(4)
C32 .046(3) -.006(3) -.007(2) .112(6) .013(4) .056(4)
C33 .039(2) .004(3) -.009(2) .099(5) .007(3) .051(3)
O34 .071(2) .006(2) .0050(15) .078(3) .003(2) .038(2)
C35 .098(5) .010(3) -.004(3) .077(4) -.001(3) .036(4)
C36 .130(6) .014(5) .007(4) .105(6) .001(4) .049(4)
O37 .093(3) .054(4) -.009(2) .160(5) -.000(3) .058(3)
C38 .094(5) -.011(5) -.002(5) .108(6) -.001(5) .110(7)
C39 .068(4) -.007(4) -.018(4) .106(6) .003(5) .103(6)
N .103(5) .001(5) -.008(5) .130(7) -.040(6) .177(8)

loop_
_atom_site_label
_atom_site_fract_x
_atom_site_fract_y
_atom_site_fract_z
_atom_site_U_iso_or_equiv
_atom_site_thermal_displace_type
C1 .6337(6) .50000 .1872(4) .053(3) Uani
C2 .7893(5) .4377(7) .2125(4) .055(3) Uani
C3 .7723(5) .3490(7) .1355(4) .057(3) Uani
C4 .6676(6) .2714(7) .1964(4) .054(3) Uani
C5 .4909(5) .3159(6) .2000(4) .052(3) Uani
C6 .3986(5) .2580(7) .2862(4) .052(3) Uani
C7 .2586(6) .1928(7) .2433(4) .055(4) Uani
C8 .3510(5) .3441(7) .3672(4) .049(3) Uani
C9 .4272(6) .4535(7) .3338(4) .048(3) Uani
C10 .4756(5) .4390(6) .2188(4) .048(3) Uani
C11 .5466(7) .4979(7) .4174(4) .061(4) Uani
C12 .4589(6) .5084(7) .5187(4) .057(3) Uani
C13 .3454(6) .4128(7) .5373(4) .053(3) Uani
C14 .4078(6) .3153(6) .4788(4) .056(3) Uani
C15 .1718(6) .3634(7) .3861(4) .060(3) Uani
C16 .1777(6) .4290(7) .4841(4) .053(3) Uani
C17 .0691(8) .4893(9) .5213(6) .087(5) Uani
C18 .6699(7) .1557(7) .1602(5) .070(4) Uani
C19 .7480(5) .2854(7) .2998(4) .051(3) Uani
C20 .6381(6) .4948(7) .0722(5) .062(4) Uani
O21 .6963(4) .3966(6) .0437(3) .069(3) Uani
O22 .6025(5) .5594(7) .0082(4) .089(3) Uani
O23 .8061(4) .3861(6) .3105(3) .056(2) Uani
O24 .7622(4) .2230(6) .3701(3) .074(3) Uani
O25 .2756(5) .0920(6) .2673(3) .073(3) Uani
C26 .1578(9) .0188(8) .2198(7) .092(5) Uani
O27 .1457(5) .2265(6) .1923(4) .079(3) Uani
C28 .3348(5) .4898(7) .1530(4) .053(3) Uani
C29 .3044(7) .5983(7) .1663(5) .067(4) Uani
C30 .1808(7) .6499(8) .1142(5) .080(5) Uani
C31 .0823(7) .5942(8) .0468(5) .079(5) Uani
C32 .1131(6) .4877(8) .0278(5) .072(4) Uani
C33 .2386(5) .4359(7) .0807(4) .063(4) Uani
O34 .3190(4) .4008(6) .6462(3) .062(2) Uani
C35 .4300(8) .3565(8) .7098(5) .071(4) Uani
C36 .3802(11) .3580(9) .8186(6) .095(6) Uani
O37 .5586(6) .3234(7) .6818(4) .104(4) Uani
C38 .1122(9) .7412(9) .3941(7) .104(6) Uani
C39 -.0340(9) .7075(9) .3493(7) .093(5) Uani
N -.1423(10) .6740(9) .3109(8) .137(7) Uani
H1 .63808 .57469 .21363 .08000 Uiso
H2 .88553 .48237 .19915 .08000 Uiso
H3 .87838 .31692 .12036 .08000 Uiso
H5 .43497 .29921 .13227 .08000 Uiso
H6 .47522 .20787 .32214 .08000 Uiso
H9 .33607 .50524 .33085 .08000 Uiso
H11A .63929 .44806 .42719 .08000 Uiso
H11B .58638 .56918 .39561 .08000 Uiso
H12A .54019 .51251 .57732 .08000 Uiso
H12B .39393 .57529 .51616 .08000 Uiso
H14A .35804 .24775 .50269 .08000 Uiso
H14B .52723 .30934 .48588 .08000 Uiso
H15A .11854 .40353 .32760 .08000 Uiso
H15B .11392 .29474 .39636 .08000 Uiso
H17A .07323 .53270 .58602 .08000 Uiso
H17B -.03368 .49335 .47920 .08000 Uiso
H18A .63141 .15376 .08624 .08000 Uiso
H18B .78306 .12986 .16629 .08000 Uiso
H18C .60208 .10553 .19978 .08000 Uiso
H26A .04922 .04168 .24082 .08000 Uiso
H26B .16452 .02515 .14304 .08000 Uiso
H26C .17083 -.05814 .23813 .08000 Uiso
H29 .37580 .63995 .21508 .08000 Uiso
H30 .16253 .72756 .12581 .08000 Uiso
H31 -.01128 .63006 .01145 .08000 Uiso
H32 .04459 .44798 -.02411 .08000 Uiso
H33 .25976 .35922 .06640 .08000 Uiso
H36A .26166 .36942 .82036 .10000 Uiso
H36B .40809 .28841 .85257 .10000 Uiso
H36C .43675 .41683 .85713 .10000 Uiso
H38A .19324 .68306 .39022 .12000 Uiso
H38B .15090 .80532 .35640 .12000 Uiso
H38C .09755 .76033 .46826 .12000 Uiso

loop_
_atom_type_symbol
_atom_type_scat_dispersion_real
_atom_type_scat_dispersion_imag
_atom_type_scat_source
C .017 .009
;International Tables for X-ray Crystallography (1974, Vol. IV, Tables 2.2B
 and
2.3.1)
;
H 0 0
;International Tables for X-ray Crystallography (1974, Vol. IV, Tables 2.2B
 and
2.3.1)
;
N .029 .018
;International Tables for X-ray Crystallography (1974, Vol. IV, Tables 2.2B
 and
2.3.1)
;
O .047 .032
;International Tables for X-ray Crystallography (1974, Vol. IV, Tables 2.2B
 and
2.3.1)
;

loop_
_geom_angle_atom_site_label_1
_geom_angle_atom_site_label_2
_geom_angle_atom_site_label_3
_geom_angle
_geom_angle_publ_flag
C2 C1 C10 113.6(4) yes
C2 C1 C20 97.9(4) yes
C2 C1 H1 112.6 ?
C10 C1 C20 106.7(4) yes
C10 C1 H1 112.6 ?
C20 C1 H1 112.4 ?
C1 C2 C3 100.3(4) yes
C1 C2 O23 118.2(4) yes
C1 C2 H2 110.8 ?
C3 C2 O23 104.8(7) yes
C3 C2 H2 111.0 ?
O23 C2 H2 110.9 ?
C2 C3 C4 99.9(5) yes
C2 C3 O21 105.3(7) yes
C2 C3 H3 111.6 ?
C4 C3 O21 116.1(4) yes
C4 C3 H3 111.7 ?
O21 C3 H3 111.5 ?
C3 C4 C5 109.8(6) yes
C3 C4 C18 115.4(5) yes
C3 C4 C19 98.1(5) yes
C5 C4 C18 111.6(5) yes
C5 C4 C19 108.8(5) yes
C18 C4 C19 112.2(6) yes
C4 C5 C6 110.1(5) yes
C4 C5 C10 115.7(5) yes
C4 C5 H5 107.8 ?
C6 C5 C10 107.6(5) yes
C6 C5 H5 107.6 ?
C10 C5 H5 107.8 ?
C5 C6 C7 112.6(4) yes
C5 C6 C8 107.5(6) yes
C5 C6 H6 107.5 ?
C7 C6 C8 114.0(4) yes
C7 C6 H6 107.4 ?
C8 C6 H6 107.4 ?
C6 C7 O25 111.2(5) yes
C6 C7 O27 125.8(8) yes
O25 C7 O27 123.0(7) yes
C6 C8 C9 107.6(4) yes
C6 C8 C14 112.7(6) yes
C6 C8 C15 119.1(5) yes
C9 C8 C14 110.3(5) yes
C9 C8 C15 108.0(6) yes
C14 C8 C15 98.8(4) yes
C8 C9 C10 106.2(6) yes
C8 C9 C11 112.2(5) yes
C8 C9 H9 105.2 ?
C10 C9 C11 121.6(4) yes
C10 C9 H9 105.3 ?
C11 C9 H9 105.1 ?
C1 C10 C5 111.2(4) yes
C1 C10 C9 115.7(5) yes
C1 C10 C28 106.0(5) yes
C5 C10 C9 106.7(5) yes
C5 C10 C28 112.4(5) yes
C9 C10 C28 104.7(4) yes
C9 C11 C12 108.3(4) yes
C9 C11 H11A 109.8 ?
C9 C11 H11B 109.8 ?
C12 C11 H11A 109.8 ?
C12 C11 H11B 109.8 ?
H11A C11 H11B 109.5 ?
C11 C12 C13 112.3(6) yes
C11 C12 H12A 108.7 ?
C11 C12 H12B 108.7 ?
C13 C12 H12A 108.9 ?
C13 C12 H12B 108.8 ?
H12A C12 H12B 109.4 ?
C12 C13 C14 108.6(5) yes
C12 C13 C16 112.0(6) yes
C12 C13 O34 110.4(5) yes
C14 C13 C16 101.7(5) yes
C14 C13 O34 117.6(6) yes
C16 C13 O34 106.1(4) yes
C8 C14 C13 100.1(5) yes
C8 C14 H14A 111.8 ?
C8 C14 H14B 111.8 ?
C13 C14 H14A 111.8 ?
C13 C14 H14B 111.6 ?
H14A C14 H14B 109.5 ?
C8 C15 C16 102.6(4) yes
C8 C15 H15A 111.4 ?
C8 C15 H15B 111.2 ?
C16 C15 H15A 111.1 ?
C16 C15 H15B 111.1 ?
H15A C15 H15B 109.4 ?
C13 C16 C15 107.5(5) yes
C13 C16 C17 123.3(6) yes
C15 C16 C17 129.3(5) yes
C16 C17 H17A 129.2 ?
C16 C17 H17B 115.3 ?
H17A C17 H17B 115.5 ?
C4 C18 H18A 108.1 ?
C4 C18 H18B 107.9 ?
C4 C18 H18C 115.3 ?
H18A C18 H18B 109.7 ?
H18A C18 H18C 107.9 ?
H18B C18 H18C 107.8 ?
C4 C19 O23 110.4(6) yes
C4 C19 O24 129.2(8) yes
O23 C19 O24 120.4(6) yes
C1 C20 O21 109.2(5) yes
C1 C20 O22 130.6(7) yes
O21 C20 O22 120.3(6) yes
C3 O21 C20 107.2(5) yes
C2 O23 C19 108.1(5) yes
C7 O25 C26 116.3(5) ?
O25 C26 H26A 107.9 ?
O25 C26 H26B 107.7 ?
O25 C26 H26C 116.2 ?
H26A C26 H26B 109.5 ?
H26A C26 H26C 107.8 ?
H26B C26 H26C 107.6 ?
C10 C28 C29 117.9(6) ?
C10 C28 C33 124.9(7) ?
C29 C28 C33 117.2(6) ?
C28 C29 C30 122.4(7) ?
C28 C29 H29 118.8 ?
C30 C29 H29 118.8 ?
C29 C30 C31 119.6(9) ?
C29 C30 H30 120.2 ?
C31 C30 H30 120.2 ?
C30 C31 C32 119.7(7) ?
C30 C31 H31 120.10 ?
C32 C31 H31 120.2 ?
C31 C32 C33 120.4(7) ?
C31 C32 H32 119.8 ?
C33 C32 H32 119.8 ?
C28 C33 C32 120.6(8) ?
C28 C33 H33 119.7 ?
C32 C33 H33 119.8 ?
C13 O34 C35 121.1(5) ?
O34 C35 C36 111.5(6) ?
O34 C35 O37 123.8(6) ?
C36 C35 O37 124.7(7) ?
C35 C36 H36A 109.7 ?
C35 C36 H36B 109.7 ?
C35 C36 H36C 109.7 ?
H36A C36 H36B 109.2 ?
H36A C36 H36C 109.30 ?
H36B C36 H36C 109.2 ?
C39 C38 H38A 109.90 ?
C39 C38 H38B 109.6 ?
C39 C38 H38C 109.5 ?
H38A C38 H38B 109.4 ?
H38A C38 H38C 109.4 ?
H38B C38 H38C 109.10 ?
C38 C39 N 174.1(12) ?

loop_
_geom_bond_atom_site_label_1
_geom_bond_site_symmetry_1
_geom_bond_atom_site_label_2
_geom_bond_site_symmetry_2
_geom_bond_distance
_geom_bond_publ_flag
C1 . C2 . 1.541(7) yes
C1 . C10 . 1.594(7) yes
C1 . C20 . 1.492(8) yes
C1 . H1 . .9994 ?
C2 . C3 . 1.499(11) yes
C2 . O23 . 1.427(8) yes
C2 . H2 . 1.000 ?
C3 . C4 . 1.545(10) yes
C3 . O21 . 1.455(8) yes
C3 . H3 . 1.000 ?
C4 . C5 . 1.580(7) yes
C4 . C18 . 1.529(12) yes
C4 . C19 . 1.485(8) yes
C5 . C6 . 1.561(8) yes
C5 . C10 . 1.572(11) yes
C5 . H5 . .999 ?
C6 . C7 . 1.516(9) yes
C6 . C8 . 1.568(10) yes
C6 . H6 . 1.000 ?
C7 . O25 . 1.311(11) yes
C7 . O27 . 1.206(7) yes
C8 . C9 . 1.582(11) yes
C8 . C14 . 1.547(8) yes
C8 . C15 . 1.545(7) yes
C9 . C10 . 1.568(7) yes
C9 . C11 . 1.547(8) yes
C9 . H9 . 1.001 ?
C10 . C28 . 1.562(8) yes
C11 . C12 . 1.533(8) yes
C11 . H11A . 1.000 ?
C11 . H11B . 1.000 ?
C12 . C13 . 1.554(10) yes
C12 . H12A . 1.000 ?
C12 . H12B . 1.001 ?
C13 . C14 . 1.541(10) yes
C13 . C16 . 1.550(7) yes
C13 . O34 . 1.444(6) yes
C14 . H14A . .999 ?
C14 . H14B . 1.001 ?
C15 . C16 . 1.512(9) yes
C15 . H15A . 1.000 ?
C15 . H15B . 1.001 ?
C16 . C17 . 1.289(11) yes
C17 . H17A . .999 ?
C17 . H17B . 1.000 ?
C18 . H18A . .998 ?
C18 . H18B . .999 ?
C18 . H18C . 1.002 ?
C19 . O23 . 1.361(11) yes
C19 . O24 . 1.204(10) yes
C20 . O21 . 1.382(11) yes
C20 . O22 . 1.190(10) yes
O25 . C26 . 1.465(10) ?
C26 . H26A . .999 ?
C26 . H26B . 1.000 ?
C26 . H26C . 1.001 ?
C28 . C29 . 1.399(13) ?
C28 . C33 . 1.387(9) ?
C29 . C30 . 1.373(10) ?
C29 . H29 . 1.000 ?
C30 . C31 . 1.369(11) ?
C30 . H30 . 1.001 ?
C31 . C32 . 1.386(14) ?
C31 . H31 . .998 ?
C32 . C33 . 1.391(9) ?
C32 . H32 . .999 ?
C33 . H33 . .998 ?
O34 . C35 . 1.337(8) ?
C35 . C36 . 1.483(10) ?
C35 . O37 . 1.220(9) ?
C36 . H36A . 1.001 ?
C36 . H36B . 1.002 ?
C36 . H36C . 1.001 ?
C38 . C39 . 1.397(11) ?
C38 . H38A . .998 ?
C38 . H38B . 1.002 ?
C38 . H38C . 1.002 ?
C39 . N . 1.098(12) ?

loop_
_geom_torsion_atom_site_label_1
_geom_torsion_atom_site_label_2
_geom_torsion_atom_site_label_3
_geom_torsion_atom_site_label_4
_geom_torsion
C10 C1 C2 C3 69.4(5)
C10 C1 C2 O23 -43.8(8)
C10 C1 C2 H2 -173.3
C20 C1 C2 C3 -42.8(5)
C20 C1 C2 O23 -155.9(6)
C20 C1 C2 H2 74.5
H1 C1 C2 C3 -161.1
H1 C1 C2 O23 85.8
H1 C1 C2 H2 -43.8
C2 C1 C10 C5 -36.8(6)
C2 C1 C10 C9 85.1(6)
C2 C1 C10 C28 -159.3(5)
C20 C1 C10 C5 69.9(5)
C20 C1 C10 C9 -168.2(6)
C20 C1 C10 C28 -52.6(6)
H1 C1 C10 C5 -166.4
H1 C1 C10 C9 -44.5
H1 C1 C10 C28 71.1
C2 C1 C20 O21 37.3(5)
C2 C1 C20 O22 -141.8(7)
C10 C1 C20 O21 -80.3(5)
C10 C1 C20 O22 100.6(7)
H1 C1 C20 O21 155.8
H1 C1 C20 O22 -23.3
C1 C2 C3 C4 -84.6(5)
C1 C2 C3 O21 36.0(5)
C1 C2 C3 H3 157.2
O23 C2 C3 C4 38.4(5)
O23 C2 C3 O21 159.1(4)
O23 C2 C3 H3 -79.7
H2 C2 C3 C4 158.2
H2 C2 C3 O21 -81.1
H2 C2 C3 H3 40.1
C1 C2 O23 C19 90.7(7)
C3 C2 O23 C19 -19.9(5)
H2 C2 O23 C19 -139.8
C2 C3 C4 C5 72.7(5)
C2 C3 C4 C18 -160.1(5)
C2 C3 C4 C19 -40.7(6)
O21 C3 C4 C5 -39.9(8)
O21 C3 C4 C18 87.3(7)
O21 C3 C4 C19 -153.3(6)
H3 C3 C4 C5 -169.2
H3 C3 C4 C18 -42.0
H3 C3 C4 C19 77.4
C2 C3 O21 C20 -13.7(5)
C4 C3 O21 C20 95.7(7)
H3 C3 O21 C20 -134.9
C3 C4 C5 C6 -163.4(5)
C3 C4 C5 C10 -41.2(6)
C3 C4 C5 H5 79.5
C18 C4 C5 C6 67.2(6)
C18 C4 C5 C10 -170.5(5)
C18 C4 C5 H5 -49.9
C19 C4 C5 C6 -57.2(8)
C19 C4 C5 C10 65.1(7)
C19 C4 C5 H5 -174.3
C3 C4 C18 H18A -59.2
C3 C4 C18 H18B 59.3
C3 C4 C18 H18C 179.9
C5 C4 C18 H18A 67.1
C5 C4 C18 H18B -174.4
C5 C4 C18 H18C -53.8
C19 C4 C18 H18A -170.5
C19 C4 C18 H18B -51.9
C19 C4 C18 H18C 68.7
C3 C4 C19 O23 31.6(6)
C3 C4 C19 O24 -150.4(6)
C5 C4 C19 O23 -82.5(6)
C5 C4 C19 O24 95.4(8)
C18 C4 C19 O23 153.4(5)
C18 C4 C19 O24 -28.6(8)
C4 C5 C6 C7 -115.5(6)
C4 C5 C6 C8 118.1(5)
C4 C5 C6 H6 2.7
C10 C5 C6 C7 117.6(6)
C10 C5 C6 C8 -8.9(5)
C10 C5 C6 H6 -124.2
H5 C5 C6 C7 1.7
H5 C5 C6 C8 -124.7
H5 C5 C6 H6 119.9
C4 C5 C10 C1 22.3(6)
C4 C5 C10 C9 -104.7(5)
C4 C5 C10 C28 141.0(4)
C6 C5 C10 C1 145.9(4)
C6 C5 C10 C9 18.8(5)
C6 C5 C10 C28 -95.4(5)
H5 C5 C10 C1 -98.4
H5 C5 C10 C9 134.6
H5 C5 C10 C28 20.3
C5 C6 C7 O25 119.9(6)
C5 C6 C7 O27 -59.2(8)
C8 C6 C7 O25 -117.2(6)
C8 C6 C7 O27 63.7(8)
H6 C6 C7 O25 1.7
H6 C6 C7 O27 -177.4
C5 C6 C8 C9 -4.4(5)
C5 C6 C8 C14 -126.2(5)
C5 C6 C8 C15 118.8(6)
C7 C6 C8 C9 -130.0(5)
C7 C6 C8 C14 108.2(6)
C7 C6 C8 C15 -6.8(9)
H6 C6 C8 C9 111.1
H6 C6 C8 C14 -10.7
H6 C6 C8 C15 -125.7
C6 C7 O25 C26 -173.0(5)
O27 C7 O25 C26 6.2(9)
C6 C8 C9 C10 15.9(5)
C6 C8 C9 C11 -119.1(5)
C6 C8 C9 H9 127.2
C14 C8 C9 C10 139.2(4)
C14 C8 C9 C11 4.2(7)
C14 C8 C9 H9 -109.5
C15 C8 C9 C10 -113.9(5)
C15 C8 C9 C11 111.2(5)
C15 C8 C9 H9 -2.6
C6 C8 C14 C13 179.6(4)
C6 C8 C14 H14A -61.8
C6 C8 C14 H14B 61.3
C9 C8 C14 C13 59.4(5)
C9 C8 C14 H14A 177.9
C9 C8 C14 H14B -59.0
C15 C8 C14 C13 -53.6(6)
C15 C8 C14 H14A 64.9
C15 C8 C14 H14B -172.0
C6 C8 C15 C16 166.7(6)
C6 C8 C15 H15A -74.4
C6 C8 C15 H15B 47.9
C9 C8 C15 C16 -70.3(6)
C9 C8 C15 H15A 48.6
C9 C8 C15 H15B 170.9
C14 C8 C15 C16 44.5(7)
C14 C8 C15 H15A 163.4
C14 C8 C15 H15B -74.3
C8 C9 C10 C1 -145.5(5)
C8 C9 C10 C5 -21.3(5)
C8 C9 C10 C28 98.1(6)
C11 C9 C10 C1 -15.8(10)
C11 C9 C10 C5 108.5(7)
C11 C9 C10 C28 -132.1(7)
H9 C9 C10 C1 103.3
H9 C9 C10 C5 -132.5
H9 C9 C10 C28 -13.1
C8 C9 C11 C12 -56.3(8)
C8 C9 C11 H11A 63.5
C8 C9 C11 H11B -176.1
C10 C9 C11 C12 176.5(7)
C10 C9 C11 H11A -63.7
C10 C9 C11 H11B 56.7
H9 C9 C11 C12 57.5
H9 C9 C11 H11A 177.3
H9 C9 C11 H11B -62.4
C1 C10 C28 C29 -61.1(6)
C1 C10 C28 C33 117.8(6)
C5 C10 C28 C29 177.3(5)
C5 C10 C28 C33 -3.9(7)
C9 C10 C28 C29 61.8(7)
C9 C10 C28 C33 -119.3(6)
C9 C11 C12 C13 40.3(8)
C9 C11 C12 H12A 160.9
C9 C11 C12 H12B -80.1
H11A C11 C12 C13 -79.5
H11A C11 C12 H12A 41.1
H11A C11 C12 H12B 160.1
H11B C11 C12 C13 160.1
H11B C11 C12 H12A -79.3
H11B C11 C12 H12B 39.7
C11 C12 C13 C14 25.5(6)
C11 C12 C13 C16 -86.1(6)
C11 C12 C13 O34 155.8(5)
H12A C12 C13 C14 -95.0
H12A C12 C13 C16 153.4
H12A C12 C13 O34 35.3
H12B C12 C13 C14 145.8
H12B C12 C13 C16 34.2
H12B C12 C13 O34 -83.8
C12 C13 C14 C8 -76.7(5)
C12 C13 C14 H14A 164.7
C12 C13 C14 H14B 41.7
C16 C13 C14 C8 41.6(5)
C16 C13 C14 H14A -76.9
C16 C13 C14 H14B 160.1
O34 C13 C14 C8 157.0(4)
O34 C13 C14 H14A 38.5
O34 C13 C14 H14B -84.5
C12 C13 C16 C15 101.7(7)
C12 C13 C16 C17 -78.0(9)
C14 C13 C16 C15 -14.1(7)
C14 C13 C16 C17 166.1(8)
O34 C13 C16 C15 -137.7(6)
O34 C13 C16 C17 42.6(11)
C12 C13 O34 C35 -77.4(9)
C14 C13 O34 C35 48.0(9)
C16 C13 O34 C35 161.0(7)
C8 C15 C16 C13 -19.0(8)
C8 C15 C16 C17 160.7(9)
H15A C15 C16 C13 -138.1
H15A C15 C16 C17 41.6
H15B C15 C16 C13 99.9
H15B C15 C16 C17 -80.5
C13 C16 C17 H17A -.3
C13 C16 C17 H17B 179.6
C15 C16 C17 H17A -179.9
C15 C16 C17 H17B -.1
C4 C19 O23 C2 -8.4(5)
O24 C19 O23 C2 173.4(5)
C1 C20 O21 C3 -15.8(6)
O22 C20 O21 C3 163.4(6)
C7 O25 C26 H26A -58.9
C7 O25 C26 H26B 59.2
C7 O25 C26 H26C 180.0
C10 C28 C29 C30 -178.2(6)
C10 C28 C29 H29 2.3
C33 C28 C29 C30 2.8(9)
C33 C28 C29 H29 -176.7
C10 C28 C33 C32 178.3(5)
C10 C28 C33 H33 -1.8
C29 C28 C33 C32 -2.8(8)
C29 C28 C33 H33 177.0
C28 C29 C30 C31 .2(10)
C28 C29 C30 H30 179.9
H29 C29 C30 C31 179.7
H29 C29 C30 H30 -.7
C29 C30 C31 C32 -3.3(10)
C29 C30 C31 H31 176.7
H30 C30 C31 C32 177.1
H30 C30 C31 H31 -2.9
C30 C31 C32 C33 3.2(10)
C30 C31 C32 H32 -176.9
H31 C31 C32 C33 -176.8
H31 C31 C32 H32 3.1
C31 C32 C33 C28 -.1(9)
C31 C32 C33 H33 -180.0
H32 C32 C33 C28 -180.0
H32 C32 C33 H33 .2
C13 O34 C35 C36 177.0(8)
C13 O34 C35 O37 -.2(14)
O34 C35 C36 H36A 18.3
O34 C35 C36 H36B 138.3
O34 C35 C36 H36C -101.8
O37 C35 C36 H36A -164.6
O37 C35 C36 H36B -44.6
O37 C35 C36 H36C 75.4
H38A C38 C39 N -12
H38B C38 C39 N 108
H38C C38 C39 N -132
